data_7050439
loop_
_publ_author_name
'Calleja, Maria'
'Mason, Sax A.'
'Prince, Paul D.'
'Steed, Jonathan W.'
'Wilkinson, Clive'

_publ_section_title
;
 Anisotropic thermal expansion in 18-crown-6&#x00B7;2 H2O&#x00B7;2 HNO3
;
_journal_issue 1
_journal_name_full 'New Journal of Chemistry'
_journal_page_first 28
_journal_paper_doi 10.1039/b207292k
_journal_volume 27
_journal_year 2003
_chemical_formula_sum 'C12 H30 N2 O14'
_chemical_formula_weight 426.38
_space_group_IT_number 2
_symmetry_cell_setting triclinic
_symmetry_space_group_name_Hall '-P 1'
_symmetry_space_group_name_H-M 'P -1'
_atom_sites_solution_hydrogens difmap
_atom_sites_solution_primary direct
_atom_sites_solution_secondary difmap
_audit_creation_method SHELXL-97
_cell_angle_alpha 73.314(6)
_cell_angle_beta 67.323(7)
_cell_angle_gamma 87.935(8)
_cell_formula_units_Z 1
_cell_length_a 7.5600(15)
_cell_length_b 7.9619(15)
_cell_length_c 9.7801(17)
_cell_measurement_reflns_used 213
_cell_measurement_temperature 250(2)
_cell_volume 518.44(17)
_computing_data_reduction Racer
_computing_molecular_graphics 'XSeed (Barbour, 1999)'
_computing_structure_refinement 'SHELXL-97 (Sheldrick, 1997)'
_computing_structure_solution 'SHELXS-97 (Sheldrick, 1990)'
_diffrn_ambient_temperature 250(2)
_diffrn_measured_fraction_theta_full 0.740
_diffrn_measured_fraction_theta_max 0.740
_diffrn_measurement_device_type 'Instrument D9'
_diffrn_radiation_monochromator Cu220
_diffrn_radiation_probe neutron
_diffrn_radiation_source 'ILL reactor'
_diffrn_radiation_type neutron
_diffrn_radiation_wavelength 0.83900
_diffrn_reflns_av_R_equivalents 0.0276
_diffrn_reflns_av_sigmaI/netI 0.0474
_diffrn_reflns_limit_h_max 7
_diffrn_reflns_limit_h_min -1
_diffrn_reflns_limit_k_max 8
_diffrn_reflns_limit_k_min -8
_diffrn_reflns_limit_l_max 10
_diffrn_reflns_limit_l_min -10
_diffrn_reflns_number 1312
_diffrn_reflns_theta_full 28.25
_diffrn_reflns_theta_max 28.25
_diffrn_reflns_theta_min 2.79
_diffrn_standards_decay_% 0
_exptl_absorpt_coefficient_mu 0.207
_exptl_absorpt_correction_T_max 0.713
_exptl_absorpt_correction_T_min 0.591
_exptl_absorpt_correction_type 'Face index'
_exptl_crystal_colour colourless
_exptl_crystal_density_diffrn 1.366
_exptl_crystal_density_method 'not measured'
_exptl_crystal_description block
_exptl_crystal_F_000 68
_exptl_crystal_size_max 4.0
_exptl_crystal_size_mid 2.6
_exptl_crystal_size_min 1.7
_refine_diff_density_max 0.394
_refine_diff_density_min -0.451
_refine_diff_density_rms 0.065
_refine_ls_extinction_coef 0.019(2)
_refine_ls_extinction_expression Fc^*^=kFc[1+0.001xFc^2^\l^3^/sin(2\q)]^-1/4^
_refine_ls_extinction_method SHELXL
_refine_ls_goodness_of_fit_ref 1.091
_refine_ls_hydrogen_treatment refined
_refine_ls_matrix_type full
_refine_ls_number_parameters 263
_refine_ls_number_reflns 1154
_refine_ls_number_restraints 0
_refine_ls_restrained_S_all 1.091
_refine_ls_R_factor_all 0.0534
_refine_ls_R_factor_gt 0.0352
_refine_ls_shift/su_max 0.000
_refine_ls_shift/su_mean 0.000
_refine_ls_structure_factor_coef Fsqd
_refine_ls_weighting_details 'calc w=1/[\s^2^(Fo^2^)+(0.0198P)^2^+1.0611P] where P=(Fo^2^+2Fc^2^)/3'
_refine_ls_weighting_scheme calc
_refine_ls_wR_factor_gt 0.0683
_refine_ls_wR_factor_ref 0.0772
_reflns_number_gt 910
_reflns_number_total 1154
_reflns_threshold_expression >2sigma(I)
_cod_data_source_file b207292k.txt
_cod_data_source_block 250kdata(250K-HNO3-H2O-18crown6)
_cod_original_sg_symbol_H-M P-1
_cod_database_code 7050439

loop_
_symmetry_equiv_pos_as_xyz
'x, y, z'
'-x, -y, -z'

loop_
_atom_site_label
_atom_site_type_symbol
_atom_site_fract_x
_atom_site_fract_y
_atom_site_fract_z
_atom_site_U_iso_or_equiv
_atom_site_adp_type
_atom_site_occupancy
_atom_site_symmetry_multiplicity
_atom_site_calc_flag
_atom_site_refinement_flags
_atom_site_disorder_assembly
_atom_site_disorder_group
O1 O 0.1203(4) 0.4703(4) 0.7716(3) 0.0526(8) Uani 1 1 d . . .
N1 N 0.3725(3) 0.1868(3) 0.9375(2) 0.0528(6) Uani 1 1 d . . .
C1 C 0.0861(4) 0.6359(4) 0.7980(4) 0.0622(8) Uani 1 1 d . . .
H1A H -0.0401(10) 0.6267(9) 0.9038(8) 0.102(2) Uani 1 1 d . . .
H1B H 0.0628(9) 0.7286(9) 0.6998(8) 0.0871(18) Uani 1 1 d . . .
O2 O 0.1953(4) 0.2954(3) 0.5403(3) 0.0474(7) Uani 1 1 d . . .
C2 C -0.0236(4) 0.4071(5) 0.7368(4) 0.0625(9) Uani 1 1 d . . .
H2A H -0.0481(8) 0.5083(10) 0.6466(8) 0.0852(18) Uani 1 1 d . . .
H2B H -0.1610(9) 0.3730(12) 0.8394(7) 0.108(3) Uani 1 1 d . . .
O3 O 0.5833(4) 0.2550(4) 0.3329(3) 0.0516(8) Uani 1 1 d . . .
C3 C 0.0370(4) 0.2463(4) 0.6858(3) 0.0583(8) Uani 1 1 d . . .
H3A H 0.0790(9) 0.1491(8) 0.7710(7) 0.0854(18) Uani 1 1 d . . .
H3B H -0.0827(10) 0.1863(10) 0.6747(7) 0.096(2) Uani 1 1 d . . .
O4 O 0.6359(5) 0.3561(6) 0.5666(4) 0.0547(9) Uani 1 1 d . . .
C4 C 0.2542(5) 0.1518(4) 0.4811(4) 0.0618(8) Uani 1 1 d . . .
H4A H 0.1317(12) 0.0922(10) 0.4735(10) 0.111(2) Uani 1 1 d . . .
H4B H 0.3031(10) 0.0521(8) 0.5588(9) 0.095(2) Uani 1 1 d . . .
O5 O 0.4030(6) 0.1484(5) 0.8080(5) 0.0665(9) Uani 1 1 d . . .
C5 C 0.4116(4) 0.2124(5) 0.3212(4) 0.0598(8) Uani 1 1 d . . .
H5A H 0.4330(11) 0.1050(10) 0.2690(10) 0.110(2) Uani 1 1 d . . .
H5B H 0.3748(9) 0.3234(10) 0.2494(7) 0.0846(18) Uani 1 1 d . . .
O6 O 0.4616(6) 0.3169(5) 0.9251(4) 0.0759(10) Uani 1 1 d . . .
C6 C 0.7413(5) 0.2966(4) 0.1873(3) 0.0619(8) Uani 1 1 d . . .
H6A H 0.7020(10) 0.3980(8) 0.1019(7) 0.0802(16) Uani 1 1 d . . .
H6B H 0.7705(11) 0.1783(8) 0.1493(7) 0.100(2) Uani 1 1 d . . .
O7 O 0.2624(6) 0.0936(6) 1.0561(4) 0.0950(13) Uani 1 1 d . . .
H42 H 0.6156(8) 0.3380(7) 0.4820(8) 0.0663(14) Uani 1 1 d . . .
H41 H 0.6775(8) 0.4776(9) 0.5376(6) 0.0629(14) Uani 1 1 d . . .
H51 H 0.4970(9) 0.2469(9) 0.7180(7) 0.0734(15) Uani 1 1 d . . .

loop_
_atom_site_aniso_label
_atom_site_aniso_U_11
_atom_site_aniso_U_22
_atom_site_aniso_U_33
_atom_site_aniso_U_23
_atom_site_aniso_U_13
_atom_site_aniso_U_12
O1 0.0426(17) 0.0601(18) 0.0414(15) -0.0072(13) -0.0080(13) 0.0076(14)
N1 0.0516(12) 0.0531(12) 0.0427(11) -0.0066(9) -0.0124(9) 0.0032(10)
C1 0.0523(19) 0.0640(18) 0.0471(17) -0.0080(15) -0.0021(17) 0.0188(15)
H1A 0.080(4) 0.104(5) 0.073(4) -0.022(3) 0.015(4) 0.022(4)
H1B 0.071(4) 0.080(4) 0.082(4) 0.001(3) -0.019(3) 0.027(3)
O2 0.0425(16) 0.0450(16) 0.0487(16) -0.0057(12) -0.0167(14) -0.0054(13)
C2 0.0281(17) 0.101(2) 0.0430(16) -0.0070(16) -0.0079(16) 0.0037(15)
H2A 0.067(4) 0.117(5) 0.071(4) -0.023(4) -0.033(3) 0.036(3)
H2B 0.043(4) 0.196(8) 0.055(3) -0.024(4) 0.005(3) -0.004(4)
O3 0.065(2) 0.0467(16) 0.0416(15) -0.0123(12) -0.0195(15) 0.0050(14)
C3 0.0414(17) 0.0705(19) 0.0495(16) 0.0044(15) -0.0176(14) -0.0174(15)
H3A 0.096(4) 0.072(3) 0.069(3) 0.015(3) -0.036(4) -0.020(3)
H3B 0.071(4) 0.120(5) 0.083(4) -0.009(4) -0.026(3) -0.043(4)
O4 0.053(2) 0.062(2) 0.0382(19) -0.0056(19) -0.0125(16) -0.0069(18)
C4 0.063(2) 0.0411(16) 0.087(2) -0.0153(16) -0.0367(18) -0.0066(15)
H4A 0.090(5) 0.096(5) 0.167(7) -0.055(5) -0.056(5) -0.018(4)
H4B 0.094(5) 0.051(3) 0.114(5) 0.007(3) -0.033(4) 0.000(3)
O5 0.080(3) 0.056(2) 0.065(2) -0.0220(19) -0.028(2) 0.0058(19)
C5 0.073(2) 0.0613(19) 0.0659(19) -0.0353(17) -0.0380(17) 0.0117(16)
H5A 0.123(6) 0.102(5) 0.147(6) -0.083(5) -0.064(5) 0.021(4)
H5B 0.089(4) 0.105(5) 0.066(4) -0.028(4) -0.036(3) 0.025(4)
O6 0.082(2) 0.065(2) 0.079(2) -0.0134(18) -0.035(2) -0.010(2)
C6 0.086(2) 0.0497(17) 0.0380(14) -0.0146(14) -0.0113(15) 0.0149(16)
H6A 0.118(5) 0.068(3) 0.052(3) -0.010(3) -0.036(3) 0.007(3)
H6B 0.139(6) 0.065(4) 0.082(4) -0.039(3) -0.017(4) 0.020(4)
O7 0.088(3) 0.096(3) 0.057(2) 0.003(2) 0.001(2) -0.016(2)
H42 0.069(4) 0.076(4) 0.053(3) -0.019(3) -0.024(3) 0.003(3)
H41 0.062(3) 0.059(4) 0.064(3) -0.014(3) -0.023(3) -0.003(3)
H51 0.074(4) 0.080(4) 0.059(4) -0.017(3) -0.021(3) 0.013(3)

loop_
_atom_type_symbol
_atom_type_description
_atom_type_scat_dispersion_real
_atom_type_scat_dispersion_imag
_atom_type_scat_source
C C 0.0000 0.0000 'International Tables Vol C Tables 4.2.6.8 and 6.1.1.4'
H H 0.0000 0.0000 'International Tables Vol C Tables 4.2.6.8 and 6.1.1.4'
N N 0.0000 0.0000 'International Tables Vol C Tables 4.2.6.8 and 6.1.1.4'
O O 0.0000 0.0000 'International Tables Vol C Tables 4.2.6.8 and 6.1.1.4'

loop_
_geom_angle_atom_site_label_1
_geom_angle_atom_site_label_2
_geom_angle_atom_site_label_3
_geom_angle
_geom_angle_site_symmetry_1
_geom_angle_site_symmetry_3
_geom_angle_publ_flag
C2 O1 C1 112.5(3) . . ?
O7 N1 O6 124.5(3) . . ?
O7 N1 O5 118.9(3) . . ?
O6 N1 O5 116.6(3) . . ?
O1 C1 C6 108.6(3) . 2_666 ?
O1 C1 H1A 111.4(5) . . ?
C6 C1 H1A 109.1(5) 2_666 . ?
O1 C1 H1B 109.7(4) . . ?
C6 C1 H1B 109.5(4) 2_666 . ?
H1A C1 H1B 108.6(5) . . ?
C4 O2 C3 112.3(3) . . ?
O1 C2 C3 109.5(3) . . ?
O1 C2 H2A 109.6(5) . . ?
C3 C2 H2A 110.4(4) . . ?
O1 C2 H2B 110.8(4) . . ?
C3 C2 H2B 109.0(5) . . ?
H2A C2 H2B 107.4(6) . . ?
C5 O3 C6 111.8(2) . . ?
O2 C3 C2 109.1(3) . . ?
O2 C3 H3A 109.3(4) . . ?
C2 C3 H3A 110.7(4) . . ?
O2 C3 H3B 109.6(4) . . ?
C2 C3 H3B 109.6(5) . . ?
H3A C3 H3B 108.6(5) . . ?
H42 O4 H41 106.9(6) . . ?
H42 O4 H51 112.5(5) . . ?
H41 O4 H51 127.7(5) . . ?
O2 C4 C5 110.4(3) . . ?
O2 C4 H4A 109.0(5) . . ?
C5 C4 H4A 108.6(5) . . ?
O2 C4 H4B 110.3(5) . . ?
C5 C4 H4B 110.3(5) . . ?
H4A C4 H4B 108.1(6) . . ?
N1 O5 H51 107.4(4) . . ?
O3 C5 C4 109.3(3) . . ?
O3 C5 H5A 109.1(5) . . ?
C4 C5 H5A 108.6(5) . . ?
O3 C5 H5B 109.8(4) . . ?
C4 C5 H5B 111.2(4) . . ?
H5A C5 H5B 108.8(6) . . ?
O3 C6 C1 109.6(3) . 2_666 ?
O3 C6 H6A 108.6(4) . . ?
C1 C6 H6A 110.2(4) 2_666 . ?
O3 C6 H6B 108.8(4) . . ?
C1 C6 H6B 110.8(5) 2_666 . ?
H6A C6 H6B 108.7(5) . . ?

loop_
_geom_bond_atom_site_label_1
_geom_bond_atom_site_label_2
_geom_bond_distance
_geom_bond_site_symmetry_2
_geom_bond_publ_flag
O1 C2 1.406(4) . ?
O1 C1 1.411(4) . ?
N1 O7 1.181(4) . ?
N1 O6 1.207(4) . ?
N1 O5 1.320(4) . ?
C1 C6 1.500(4) 2_666 ?
C1 H1A 1.090(8) . ?
C1 H1B 1.101(9) . ?
O2 C4 1.409(4) . ?
O2 C3 1.418(4) . ?
C2 C3 1.498(4) . ?
C2 H2A 1.081(10) . ?
C2 H2B 1.105(8) . ?
O3 C5 1.408(4) . ?
O3 C6 1.419(4) . ?
C3 H3A 1.100(9) . ?
C3 H3B 1.093(9) . ?
O4 H42 0.946(11) . ?
O4 H41 0.954(11) . ?
O4 H51 1.476(8) . ?
C4 C5 1.505(4) . ?
C4 H4A 1.092(10) . ?
C4 H4B 1.092(10) . ?
O5 H51 1.028(11) . ?
C5 H5A 1.093(8) . ?
C5 H5B 1.062(10) . ?
C6 C1 1.500(4) 2_666 ?
C6 H6A 1.107(8) . ?
C6 H6B 1.094(7) . ?

loop_
_geom_hbond_atom_site_label_D
_geom_hbond_atom_site_label_H
_geom_hbond_atom_site_label_A
_geom_hbond_distance_DH
_geom_hbond_distance_HA
_geom_hbond_distance_DA
_geom_hbond_angle_DHA
_geom_hbond_site_symmetry_A
O4 H42 O3 0.946(11) 1.861(8) 2.794(5) 168.4(5) .
O4 H41 O2 0.954(11) 1.881(8) 2.825(5) 169.3(5) 2_666
O5 H51 O4 1.028(11) 1.476(8) 2.485(6) 165.5(6) .
